data_1544230
loop_
_publ_author_name
'Veeramanikandan, S.'
'Sherine, H. Benita'
'Gunasekaran, B.'
'Chakkaravarthi, G.'

_publ_section_title
;
 (<i>E</i>)-4-Methoxy-<i>N</i>'-(2,3,4-trimethoxybenzylidene)benzohydrazide
 monohydrate
;
_journal_coeditor_code BT4029
_journal_issue 9
_journal_name_full IUCrData
_journal_page_first x161526
_journal_paper_doi 10.1107/S2414314616015261
_journal_volume 1
_journal_year 2016
_chemical_formula_iupac 'C18 H20 N2 O5, H2 O'
_chemical_formula_moiety 'C18 H20 N2 O5, H2 O'
_chemical_formula_sum 'C18 H22 N2 O6'
_chemical_formula_weight 362.37
_chemical_name_systematic
;
(<i>E</i>)-4-Methoxy-<i>N</i>'-(2,3,4-trimethoxybenzylidene)benzohydrazide
monohydrate
;
_space_group_crystal_system monoclinic
_space_group_IT_number 14
_space_group_name_Hall '-P 2ybc'
_space_group_name_H-M_alt 'P 1 21/c 1'
_symmetry_space_group_name_Hall '-P 2ybc'
_symmetry_space_group_name_H-M 'P 1 21/c 1'
_atom_sites_solution_hydrogens mixed
_audit_creation_method SHELXL-2016/4
_cell_angle_alpha 90
_cell_angle_beta 104.888(2)
_cell_angle_gamma 90
_cell_formula_units_Z 4
_cell_length_a 16.1090(9)
_cell_length_b 11.2205(5)
_cell_length_c 10.7515(5)
_cell_measurement_reflns_used 2417
_cell_measurement_temperature 295(2)
_cell_measurement_theta_max 28.3
_cell_measurement_theta_min 2.1
_cell_volume 1878.11(16)
_computing_cell_refinement
;
SAINT (Bruker, 2004)
;
_computing_data_collection
;
APEX2 (Bruker, 2004)
;
_computing_data_reduction
;
SAINT (Bruker, 2004)
;
_computing_molecular_graphics
;
PLATON (Spek, 2009)
;
_computing_publication_material
;
SHELXL2016 (Sheldrick, 2015) and PLATON (Spek, 2009)
;
_computing_structure_refinement
;
SHELXL2016 (Sheldrick, 2015)
;
_computing_structure_solution
;
SHELXS97 (Sheldrick, 2008)
;
_diffrn_ambient_temperature 295(2)
_diffrn_measured_fraction_theta_full 0.999
_diffrn_measured_fraction_theta_max 0.991
_diffrn_measurement_device_type 'Bruker Kappa APEXII CCD'
_diffrn_measurement_method '\w and \f scan'
_diffrn_radiation_type MoK\a
_diffrn_radiation_wavelength 0.71073
_diffrn_reflns_av_R_equivalents 0.0369
_diffrn_reflns_limit_h_max 19
_diffrn_reflns_limit_h_min -21
_diffrn_reflns_limit_k_max 14
_diffrn_reflns_limit_k_min -15
_diffrn_reflns_limit_l_max 14
_diffrn_reflns_limit_l_min -11
_diffrn_reflns_number 14944
_diffrn_reflns_theta_full 25.242
_diffrn_reflns_theta_max 28.399
_diffrn_reflns_theta_min 2.617
_exptl_absorpt_coefficient_mu 0.097
_exptl_absorpt_correction_T_max 0.9862
_exptl_absorpt_correction_T_min 0.9615
_exptl_absorpt_correction_type multi-scan
_exptl_absorpt_process_details
;
(SADABS; Bruker, 2004)
;
_exptl_crystal_colour colourless
_exptl_crystal_density_diffrn 1.282
_exptl_crystal_description block
_exptl_crystal_F_000 768
_exptl_crystal_size_max 0.300
_exptl_crystal_size_mid 0.280
_exptl_crystal_size_min 0.240
_refine_diff_density_max 0.184
_refine_diff_density_min -0.210
_refine_ls_extinction_method none
_refine_ls_goodness_of_fit_ref 0.990
_refine_ls_hydrogen_treatment mixed
_refine_ls_matrix_type full
_refine_ls_number_parameters 249
_refine_ls_number_reflns 4685
_refine_ls_number_restraints 3
_refine_ls_restrained_S_all 0.990
_refine_ls_R_factor_all 0.1157
_refine_ls_R_factor_gt 0.0486
_refine_ls_shift/su_max 0.000
_refine_ls_shift/su_mean 0.000
_refine_ls_structure_factor_coef Fsqd
_refine_ls_weighting_details 'w=1/[\s^2^(Fo^2^)+(0.0658P)^2^] where P=(Fo^2^+2Fc^2^)/3'
_refine_ls_weighting_scheme calc
_refine_ls_wR_factor_gt 0.1130
_refine_ls_wR_factor_ref 0.1446
_reflns_number_gt 2334
_reflns_number_total 4685
_reflns_threshold_expression 'I > 2\s(I)'
_cod_data_source_file bt4029sup1.cif
_cod_data_source_block I
_cod_database_code 1544230
_shelx_space_group_comment
;
The symmetry employed for this shelxl refinement is uniquely defined
by the following loop, which should always be used as a source of
symmetry information in preference to the above space-group names.
They are only intended as comments.
;
_shelx_estimated_absorpt_t_min 0.972
_shelx_estimated_absorpt_t_max 0.977

loop_
_space_group_symop_operation_xyz
'x, y, z'
'-x, y+1/2, -z+1/2'
'-x, -y, -z'
'x, -y-1/2, z-1/2'

loop_
_atom_site_type_symbol
_atom_site_label
_atom_site_fract_x
_atom_site_fract_y
_atom_site_fract_z
_atom_site_U_iso_or_equiv
_atom_site_adp_type
_atom_site_calc_flag
_atom_site_occupancy
C C1 1.24421(17) 0.0490(2) -0.1222(3) 0.0886(8) Uani d 1
H H1A 1.280361 0.069028 -0.177490 0.133 Uiso calc 1
H H1B 1.193612 0.009106 -0.171245 0.133 Uiso calc 1
H H1C 1.274869 -0.002702 -0.054730 0.133 Uiso calc 1
C C2 1.16371(12) 0.14659(18) 0.00676(19) 0.0545(5) Uani d 1
C C3 1.13670(13) 0.25364(18) 0.0479(2) 0.0647(6) Uani d 1
H H3 1.158028 0.325170 0.025187 0.078 Uiso calc 1
C C4 1.07928(13) 0.25478(17) 0.1212(2) 0.0581(5) Uani d 1
H H4 1.061002 0.327246 0.146745 0.070 Uiso calc 1
C C5 1.04751(11) 0.14890(16) 0.15839(16) 0.0447(4) Uani d 1
C C6 1.07691(12) 0.04319(16) 0.11999(17) 0.0471(5) Uani d 1
H H6 1.057605 -0.028326 0.146181 0.056 Uiso calc 1
C C7 1.13406(12) 0.04018(17) 0.04393(18) 0.0504(5) Uani d 1
H H7 1.152323 -0.032192 0.018120 0.060 Uiso calc 1
C C8 0.98183(12) 0.14453(16) 0.23180(17) 0.0474(5) Uani d 1
C C9 0.79901(11) 0.31185(16) 0.22430(16) 0.0442(4) Uani d 1
H H9 0.803603 0.361590 0.157194 0.053 Uiso calc 1
C C10 0.72665(11) 0.32514(15) 0.27982(15) 0.0403(4) Uani d 1
C C11 0.66504(12) 0.41359(15) 0.23211(16) 0.0437(4) Uani d 1
C C12 0.59547(12) 0.42884(16) 0.28314(17) 0.0497(5) Uani d 1
C C13 0.58618(12) 0.35767(16) 0.38446(17) 0.0506(5) Uani d 1
C C14 0.64630(12) 0.26918(16) 0.43072(17) 0.0512(5) Uani d 1
H H14 0.640208 0.220152 0.497556 0.061 Uiso calc 1
C C15 0.71445(12) 0.25373(16) 0.37852(16) 0.0469(5) Uani d 1
H H15 0.753788 0.193422 0.410268 0.056 Uiso calc 1
C C16 0.69663(16) 0.6007(2) 0.1529(2) 0.0836(8) Uani d 1
H H16A 0.657851 0.639264 0.194522 0.125 Uiso calc 1
H H16B 0.694892 0.640562 0.073201 0.125 Uiso calc 1
H H16C 0.753916 0.604094 0.207760 0.125 Uiso calc 1
C C17 0.45299(16) 0.4792(2) 0.1714(3) 0.1005(10) Uani d 1
H H17A 0.447906 0.473042 0.080714 0.151 Uiso calc 1
H H17B 0.411900 0.535857 0.186205 0.151 Uiso calc 1
H H17C 0.442236 0.402774 0.204290 0.151 Uiso calc 1
C C18 0.50355(17) 0.3094(2) 0.5323(2) 0.0897(8) Uani d 1
H H18A 0.494895 0.228135 0.503843 0.135 Uiso calc 1
H H18B 0.453681 0.337232 0.556795 0.135 Uiso calc 1
H H18C 0.552753 0.314100 0.604811 0.135 Uiso calc 1
N N2 0.85666(10) 0.23302(13) 0.26582(14) 0.0473(4) Uani d 1
N N1 0.92169(10) 0.23108(14) 0.20414(15) 0.0483(4) Uani d 1
O O1 1.22019(10) 0.15475(13) -0.06744(16) 0.0771(5) Uani d 1
O O2 0.97921(8) 0.06501(12) 0.31030(13) 0.0609(4) Uani d 1
O O3 0.67178(9) 0.47970(11) 0.12780(12) 0.0582(4) Uani d 1
O O4 0.53704(9) 0.51746(12) 0.23501(15) 0.0699(4) Uani d 1
O O5 0.51735(10) 0.38125(13) 0.43079(14) 0.0729(4) Uani d 1
O O6 0.89533(9) 0.42585(12) 0.02007(13) 0.0578(4) Uani d 1
H H1 0.9222(11) 0.2829(13) 0.1455(13) 0.051(5) Uiso d 1
H H6A 0.9271(12) 0.4808(15) 0.0652(18) 0.076 Uiso d 1
H H6B 0.9070(14) 0.417(2) -0.0528(13) 0.076 Uiso d 1

loop_
_atom_site_aniso_label
_atom_site_aniso_U_11
_atom_site_aniso_U_22
_atom_site_aniso_U_33
_atom_site_aniso_U_12
_atom_site_aniso_U_13
_atom_site_aniso_U_23
C1 0.0936(19) 0.0836(18) 0.1047(19) 0.0148(14) 0.0550(16) 0.0022(15)
C2 0.0486(11) 0.0563(13) 0.0610(12) 0.0044(9) 0.0182(10) 0.0093(10)
C3 0.0633(14) 0.0437(11) 0.0948(16) 0.0003(10) 0.0341(12) 0.0114(11)
C4 0.0572(12) 0.0415(11) 0.0798(14) 0.0042(9) 0.0252(11) 0.0023(10)
C5 0.0427(10) 0.0435(10) 0.0459(10) 0.0040(8) 0.0076(8) 0.0055(8)
C6 0.0474(11) 0.0412(10) 0.0490(10) 0.0014(8) 0.0058(9) 0.0077(8)
C7 0.0517(12) 0.0439(11) 0.0533(11) 0.0069(9) 0.0092(9) 0.0020(9)
C8 0.0500(11) 0.0440(10) 0.0453(10) 0.0018(9) 0.0069(9) 0.0025(9)
C9 0.0482(11) 0.0444(10) 0.0370(9) -0.0022(8) 0.0056(8) 0.0016(8)
C10 0.0429(10) 0.0391(9) 0.0359(9) -0.0022(8) 0.0047(7) 0.0006(8)
C11 0.0525(11) 0.0402(10) 0.0356(9) 0.0003(8) 0.0066(8) 0.0016(8)
C12 0.0597(13) 0.0402(10) 0.0477(10) 0.0121(9) 0.0112(9) 0.0041(9)
C13 0.0547(12) 0.0516(11) 0.0477(11) 0.0070(9) 0.0169(9) -0.0020(9)
C14 0.0599(12) 0.0486(11) 0.0447(10) 0.0027(9) 0.0129(9) 0.0086(9)
C15 0.0489(11) 0.0436(10) 0.0452(10) 0.0045(8) 0.0069(8) 0.0059(9)
C16 0.0892(18) 0.0592(14) 0.0907(17) -0.0149(12) 0.0019(14) 0.0268(13)
C17 0.0813(19) 0.099(2) 0.103(2) 0.0370(15) -0.0102(16) 0.0022(16)
C18 0.1019(19) 0.0920(18) 0.0959(18) 0.0139(16) 0.0632(16) 0.0193(15)
N2 0.0458(9) 0.0488(9) 0.0476(8) 0.0028(7) 0.0125(7) 0.0042(7)
N1 0.0503(10) 0.0473(9) 0.0489(9) 0.0064(7) 0.0155(7) 0.0119(8)
O1 0.0806(11) 0.0649(10) 0.1004(12) 0.0059(8) 0.0497(9) 0.0103(9)
O2 0.0664(9) 0.0581(8) 0.0600(8) 0.0134(7) 0.0195(7) 0.0202(7)
O3 0.0713(9) 0.0526(8) 0.0499(8) 0.0039(7) 0.0141(6) 0.0169(6)
O4 0.0737(11) 0.0588(9) 0.0795(10) 0.0268(8) 0.0236(8) 0.0181(7)
O5 0.0831(11) 0.0767(10) 0.0708(9) 0.0247(8) 0.0414(8) 0.0134(8)
O6 0.0684(10) 0.0563(9) 0.0507(8) -0.0118(7) 0.0189(7) -0.0035(7)

loop_
_atom_type_symbol
_atom_type_description
_atom_type_scat_dispersion_real
_atom_type_scat_dispersion_imag
_atom_type_scat_source
C C 0.0033 0.0016 'International Tables Vol C Tables 4.2.6.8 and 6.1.1.4'
H H 0.0000 0.0000 'International Tables Vol C Tables 4.2.6.8 and 6.1.1.4'
N N 0.0061 0.0033 'International Tables Vol C Tables 4.2.6.8 and 6.1.1.4'
O O 0.0106 0.0060 'International Tables Vol C Tables 4.2.6.8 and 6.1.1.4'

loop_
_geom_angle_atom_site_label_1
_geom_angle_atom_site_label_2
_geom_angle_atom_site_label_3
_geom_angle
O1 C1 H1A 109.5
O1 C1 H1B 109.5
H1A C1 H1B 109.5
O1 C1 H1C 109.5
H1A C1 H1C 109.5
H1B C1 H1C 109.5
O1 C2 C7 124.14(18)
O1 C2 C3 116.16(18)
C7 C2 C3 119.7(2)
C4 C3 C2 120.54(19)
C4 C3 H3 119.7
C2 C3 H3 119.7
C3 C4 C5 120.87(18)
C3 C4 H4 119.6
C5 C4 H4 119.6
C6 C5 C4 117.90(18)
C6 C5 C8 118.71(16)
C4 C5 C8 123.33(17)
C5 C6 C7 122.08(17)
C5 C6 H6 119.0
C7 C6 H6 119.0
C6 C7 C2 118.87(18)
C6 C7 H7 120.6
C2 C7 H7 120.6
O2 C8 N1 121.41(19)
O2 C8 C5 122.99(17)
N1 C8 C5 115.55(16)
N2 C9 C10 121.17(16)
N2 C9 H9 119.4
C10 C9 H9 119.4
C15 C10 C11 117.60(17)
C15 C10 C9 123.02(16)
C11 C10 C9 119.39(16)
O3 C11 C12 120.08(16)
O3 C11 C10 118.94(17)
C12 C11 C10 120.84(16)
O4 C12 C11 119.17(17)
O4 C12 C13 120.61(18)
C11 C12 C13 120.19(16)
O5 C13 C14 124.80(18)
O5 C13 C12 116.09(16)
C14 C13 C12 119.11(19)
C15 C14 C13 120.29(17)
C15 C14 H14 119.9
C13 C14 H14 119.9
C14 C15 C10 121.95(16)
C14 C15 H15 119.0
C10 C15 H15 119.0
O3 C16 H16A 109.5
O3 C16 H16B 109.5
H16A C16 H16B 109.5
O3 C16 H16C 109.5
H16A C16 H16C 109.5
H16B C16 H16C 109.5
O4 C17 H17A 109.5
O4 C17 H17B 109.5
H17A C17 H17B 109.5
O4 C17 H17C 109.5
H17A C17 H17C 109.5
H17B C17 H17C 109.5
O5 C18 H18A 109.5
O5 C18 H18B 109.5
H18A C18 H18B 109.5
O5 C18 H18C 109.5
H18A C18 H18C 109.5
H18B C18 H18C 109.5
C9 N2 N1 114.68(15)
C8 N1 N2 119.82(16)
C8 N1 H1 120.5(12)
N2 N1 H1 119.6(12)
C2 O1 C1 118.76(17)
C11 O3 C16 116.04(15)
C12 O4 C17 116.03(16)
C13 O5 C18 118.47(17)
H6A O6 H6B 111(2)

loop_
_geom_bond_atom_site_label_1
_geom_bond_atom_site_label_2
_geom_bond_distance
C1 O1 1.422(3)
C1 H1A 0.9600
C1 H1B 0.9600
C1 H1C 0.9600
C2 O1 1.359(2)
C2 C7 1.383(3)
C2 C3 1.388(3)
C3 C4 1.361(3)
C3 H3 0.9300
C4 C5 1.392(3)
C4 H4 0.9300
C5 C6 1.379(2)
C5 C8 1.474(3)
C6 C7 1.380(3)
C6 H6 0.9300
C7 H7 0.9300
C8 O2 1.236(2)
C8 N1 1.350(2)
C9 N2 1.277(2)
C9 C10 1.447(2)
C9 H9 0.9300
C10 C15 1.383(2)
C10 C11 1.404(2)
C11 O3 1.372(2)
C11 C12 1.379(3)
C12 O4 1.376(2)
C12 C13 1.389(3)
C13 O5 1.353(2)
C13 C14 1.387(2)
C14 C15 1.366(2)
C14 H14 0.9300
C15 H15 0.9300
C16 O3 1.422(2)
C16 H16A 0.9600
C16 H16B 0.9600
C16 H16C 0.9600
C17 O4 1.418(3)
C17 H17A 0.9600
C17 H17B 0.9600
C17 H17C 0.9600
C18 O5 1.420(3)
C18 H18A 0.9600
C18 H18B 0.9600
C18 H18C 0.9600
N2 N1 1.376(2)
N1 H1 0.859(9)
O6 H6A 0.865(9)
O6 H6B 0.858(9)

loop_
_geom_hbond_atom_site_label_D
_geom_hbond_atom_site_label_H
_geom_hbond_atom_site_label_A
_geom_hbond_site_symmetry_A
_geom_hbond_distance_DH
_geom_hbond_distance_HA
_geom_hbond_distance_DA
_geom_hbond_angle_DHA
_geom_hbond_publ_flag
N1 H1 O6 . 0.859(9) 2.068(10) 2.905(2) 164.4(17) y
C9 H9 O6 . 0.93 2.45 3.258(2) 146 y
O6 H6A O2 2_755 0.865(9) 1.981(11) 2.8204(18) 163(2) y
O6 H6B O2 4_565 0.858(9) 2.108(13) 2.914(2) 156(2) y
O6 H6B N2 4_565 0.858(9) 2.542(18) 3.1880(19) 132.8(19) y
C1 H1C Cg2 2_745 0.96 2.95 3.900(3) 171 y
C16 H16C Cg1 2_755 0.96 2.79 3.713(2) 162 y

loop_
_geom_torsion_atom_site_label_1
_geom_torsion_atom_site_label_2
_geom_torsion_atom_site_label_3
_geom_torsion_atom_site_label_4
_geom_torsion
O1 C2 C3 C4 179.10(18)
C7 C2 C3 C4 -2.0(3)
C2 C3 C4 C5 1.1(3)
C3 C4 C5 C6 0.8(3)
C3 C4 C5 C8 -176.64(17)
C4 C5 C6 C7 -1.9(3)
C8 C5 C6 C7 175.68(16)
C5 C6 C7 C2 1.0(3)
O1 C2 C7 C6 179.75(17)
C3 C2 C7 C6 1.0(3)
C6 C5 C8 O2 34.9(2)
C4 C5 C8 O2 -147.69(19)
C6 C5 C8 N1 -142.51(16)
C4 C5 C8 N1 34.9(2)
N2 C9 C10 C15 -0.9(2)
N2 C9 C10 C11 179.46(16)
C15 C10 C11 O3 -175.04(14)
C9 C10 C11 O3 4.6(2)
C15 C10 C11 C12 0.6(2)
C9 C10 C11 C12 -179.80(15)
O3 C11 C12 O4 -5.3(3)
C10 C11 C12 O4 179.15(15)
O3 C11 C12 C13 176.63(16)
C10 C11 C12 C13 1.1(3)
O4 C12 C13 O5 0.1(3)
C11 C12 C13 O5 178.15(16)
O4 C12 C13 C14 -179.95(16)
C11 C12 C13 C14 -1.9(3)
O5 C13 C14 C15 -178.97(17)
C12 C13 C14 C15 1.1(3)
C13 C14 C15 C10 0.6(3)
C11 C10 C15 C14 -1.4(2)
C9 C10 C15 C14 178.98(16)
C10 C9 N2 N1 -179.79(14)
O2 C8 N1 N2 1.2(3)
C5 C8 N1 N2 178.68(14)
C9 N2 N1 C8 -173.92(15)
C7 C2 O1 C1 6.8(3)
C3 C2 O1 C1 -174.4(2)
C12 C11 O3 C16 75.4(2)
C10 C11 O3 C16 -108.9(2)
C11 C12 O4 C17 114.9(2)
C13 C12 O4 C17 -67.1(2)
C14 C13 O5 C18 -1.5(3)
C12 C13 O5 C18 178.49(19)

_cod_database_fobs_code 1544230
